data_7046755
loop_
_publ_author_name
'Reiners, Matthias'
'Maekawa, Miyuki'
'Baabe, Dirk'
'Zaretzke, Marc-Kevin'
'Schweyen, Peter'
'Daniliuc, Constantin G.'
'Freytag, Matthias'
'Raeder, Jan'
'Hohenberger, Johannes'
'Sutter, J\"org'
'Meyer, Karsten'
'Walter, Marc D.'

_publ_section_title
;
 Monomeric Fe(iii) half-sandwich complexes [Cp'FeX<sub>2</sub>] -
 synthesis, properties and electronic structure.
;
_journal_issue 31
_journal_name_full 'Dalton transactions (Cambridge, England : 2003)'
_journal_page_first 10517
_journal_page_last 10526
_journal_paper_doi 10.1039/c8dt01570h
_journal_volume 47
_journal_year 2018
_chemical_formula_sum 'C41 H66 Fe2 I2'
_chemical_formula_weight 924.43
_space_group_crystal_system monoclinic
_space_group_IT_number 14
_space_group_name_Hall '-P 2yn'
_space_group_name_H-M_alt 'P 1 21/n 1'
_symmetry_space_group_name_Hall '-P 2yn'
_symmetry_space_group_name_H-M 'P 1 21/n 1'
_atom_sites_solution_hydrogens geom
_audit_creation_method SHELXL-2016/6
_audit_update_record
;
2018-04-20 deposited with the CCDC.
2018-06-07 downloaded from the CCDC.
;
_cell_angle_alpha 90
_cell_angle_beta 105.618(2)
_cell_angle_gamma 90
_cell_formula_units_Z 4
_cell_length_a 15.2121(2)
_cell_length_b 14.6908(2)
_cell_length_c 19.0206(4)
_cell_measurement_reflns_used 36758
_cell_measurement_temperature 100(2)
_cell_measurement_theta_max 29.2654
_cell_measurement_theta_min 2.2191
_cell_volume 4093.74(12)
_computing_cell_refinement
; 
CrysAlisPro, Oxford Diffraction Ltd., 
Version 1.171.35.11 (release 16-05-2011 CrysAlis171 .NET) 
(compiled May 16 2011,17:55:39) 
;
_computing_data_collection
; 
CrysAlisPro, Oxford Diffraction Ltd., 
Version 1.171.35.11 (release 16-05-2011 CrysAlis171 .NET) 
(compiled May 16 2011,17:55:39) 
;
_computing_data_reduction
; 
CrysAlisPro, Oxford Diffraction Ltd., 
Version 1.171.35.11 (release 16-05-2011 CrysAlis171 .NET) 
(compiled May 16 2011,17:55:39) 
;
_computing_structure_refinement 'SHELXL-2016/6 (Sheldrick, 2016)'
_computing_structure_solution 'SHELXS-97 (Sheldrick, 1990)'
_diffrn_ambient_temperature 100(2)
_diffrn_detector_area_resol_mean 16.1419
_diffrn_measured_fraction_theta_full 0.999
_diffrn_measured_fraction_theta_max 0.939
_diffrn_measurement_device_type 'Xcalibur, Eos'
_diffrn_measurement_method '\w scans'
_diffrn_radiation_monochromator graphite
_diffrn_radiation_source 'Enhance (Mo) X-ray Source'
_diffrn_radiation_type MoK\a
_diffrn_radiation_wavelength 0.71073
_diffrn_reflns_av_R_equivalents 0.0398
_diffrn_reflns_av_unetI/netI 0.0242
_diffrn_reflns_Laue_measured_fraction_full 0.999
_diffrn_reflns_Laue_measured_fraction_max 0.939
_diffrn_reflns_limit_h_max 20
_diffrn_reflns_limit_h_min -20
_diffrn_reflns_limit_k_max 19
_diffrn_reflns_limit_k_min -19
_diffrn_reflns_limit_l_max 26
_diffrn_reflns_limit_l_min -25
_diffrn_reflns_number 105516
_diffrn_reflns_point_group_measured_fraction_full 0.999
_diffrn_reflns_point_group_measured_fraction_max 0.939
_diffrn_reflns_theta_full 25.242
_diffrn_reflns_theta_max 29.330
_diffrn_reflns_theta_min 2.224
_exptl_absorpt_coefficient_mu 2.243
_exptl_absorpt_correction_T_max 1.00000
_exptl_absorpt_correction_T_min 0.93726
_exptl_absorpt_correction_type multi-scan
_exptl_absorpt_process_details
; 
CrysAlisPro, Oxford Diffraction Ltd., 
Version 1.171.35.11 (release 16-05-2011 CrysAlis171 .NET) 
(compiled May 16 2011,17:55:39) 
;
_exptl_crystal_colour orange
_exptl_crystal_density_diffrn 1.500
_exptl_crystal_description prism
_exptl_crystal_F_000 1880
_exptl_crystal_size_max 0.260
_exptl_crystal_size_mid 0.170
_exptl_crystal_size_min 0.160
_refine_diff_density_max 0.635
_refine_diff_density_min -0.699
_refine_diff_density_rms 0.088
_refine_ls_extinction_method none
_refine_ls_goodness_of_fit_ref 1.074
_refine_ls_hydrogen_treatment constr
_refine_ls_matrix_type full
_refine_ls_number_parameters 425
_refine_ls_number_reflns 10542
_refine_ls_number_restraints 0
_refine_ls_restrained_S_all 1.074
_refine_ls_R_factor_all 0.0330
_refine_ls_R_factor_gt 0.0240
_refine_ls_shift/su_max 0.005
_refine_ls_shift/su_mean 0.000
_refine_ls_structure_factor_coef Fsqd
_refine_ls_weighting_details 'w=1/[\s^2^(Fo^2^)+(0.0154P)^2^+3.7943P] where P=(Fo^2^+2Fc^2^)/3'
_refine_ls_weighting_scheme calc
_refine_ls_wR_factor_gt 0.0467
_refine_ls_wR_factor_ref 0.0499
_reflns_Friedel_coverage 0.000
_reflns_number_gt 9077
_reflns_number_total 10542
_reflns_threshold_expression 'I > 2\s(I)'
_cod_data_source_file c8dt01570h2.cif
_cod_data_source_block mima36
_cod_depositor_comments 'Adding full bibliography for 7046755--7046759.cif.'
_cod_database_code 7046755
_shelx_shelxl_version_number 2016/6
_shelx_space_group_comment
;
The symmetry employed for this shelxl refinement is uniquely defined
by the following loop, which should always be used as a source of
symmetry information in preference to the above space-group names.
They are only intended as comments.
;
_shelx_estimated_absorpt_t_min 0.593
_shelx_estimated_absorpt_t_max 0.715

loop_
_space_group_symop_operation_xyz
'x, y, z'
'-x+1/2, y+1/2, -z+1/2'
'-x, -y, -z'
'x-1/2, -y-1/2, z-1/2'

loop_
_atom_site_label
_atom_site_type_symbol
_atom_site_fract_x
_atom_site_fract_y
_atom_site_fract_z
_atom_site_U_iso_or_equiv
_atom_site_adp_type
_atom_site_occupancy
_atom_site_site_symmetry_order
_atom_site_calc_flag
_atom_site_refinement_flags_posn
_atom_site_refinement_flags_adp
I1 I 0.66943(2) 0.09209(2) 1.08109(2) 0.02062(4) Uani 1 1 d . .
I2 I 0.65109(2) 0.37035(2) 1.04665(2) 0.01894(4) Uani 1 1 d . .
Fe1 Fe 0.73335(2) 0.22742(2) 1.01214(2) 0.01460(6) Uani 1 1 d . .
Fe2 Fe 0.72473(2) 0.74404(2) 0.13159(2) 0.01166(6) Uani 1 1 d . .
C1 C 0.76868(12) 0.17399(13) 0.90913(10) 0.0134(4) Uani 1 1 d . .
C2 C 0.77471(12) 0.27217(13) 0.90289(10) 0.0129(4) Uani 1 1 d . .
C3 C 0.84491(12) 0.30183(13) 0.96430(10) 0.0135(4) Uani 1 1 d . .
H3 H 0.863041 0.363448 0.974084 0.016 Uiso 1 1 calc R U
C4 C 0.88401(12) 0.22749(13) 1.00875(10) 0.0138(4) Uani 1 1 d . .
C5 C 0.83755(12) 0.14928(13) 0.97424(10) 0.0140(4) Uani 1 1 d . .
H5 H 0.850149 0.088788 0.991690 0.017 Uiso 1 1 calc R U
C6 C 0.70921(13) 0.10050(13) 0.86034(10) 0.0167(4) Uani 1 1 d . .
C7 C 0.71198(15) 0.10696(15) 0.78026(11) 0.0217(4) Uani 1 1 d . .
H7A H 0.680860 0.162640 0.758371 0.033 Uiso 1 1 calc R U
H7B H 0.681238 0.053914 0.753263 0.033 Uiso 1 1 calc R U
H7C H 0.775615 0.108449 0.778116 0.033 Uiso 1 1 calc R U
C8 C 0.74529(15) 0.00515(14) 0.88738(12) 0.0243(5) Uani 1 1 d . .
H8A H 0.708562 -0.041238 0.855576 0.036 Uiso 1 1 calc R U
H8B H 0.741121 -0.003620 0.937459 0.036 Uiso 1 1 calc R U
H8C H 0.809113 -0.000327 0.886297 0.036 Uiso 1 1 calc R U
C9 C 0.60858(14) 0.10296(15) 0.86299(12) 0.0232(4) Uani 1 1 d . .
H9A H 0.583670 0.164116 0.850163 0.035 Uiso 1 1 calc R U
H9B H 0.605221 0.087595 0.912340 0.035 Uiso 1 1 calc R U
H9C H 0.573040 0.058747 0.828157 0.035 Uiso 1 1 calc R U
C10 C 0.72735(13) 0.34148(13) 0.84400(10) 0.0157(4) Uani 1 1 d . .
C11 C 0.76888(14) 0.33721(15) 0.77839(10) 0.0211(4) Uani 1 1 d . .
H11A H 0.762822 0.275292 0.758494 0.032 Uiso 1 1 calc R U
H11B H 0.833618 0.353792 0.794458 0.032 Uiso 1 1 calc R U
H11C H 0.736572 0.379838 0.740594 0.032 Uiso 1 1 calc R U
C12 C 0.74354(15) 0.43932(14) 0.87386(11) 0.0223(4) Uani 1 1 d . .
H12A H 0.709956 0.482169 0.836792 0.033 Uiso 1 1 calc R U
H12B H 0.808895 0.453307 0.885928 0.033 Uiso 1 1 calc R U
H12C H 0.722072 0.444720 0.917857 0.033 Uiso 1 1 calc R U
C13 C 0.62398(14) 0.32881(15) 0.81676(11) 0.0226(4) Uani 1 1 d . .
H13A H 0.610506 0.270219 0.791516 0.034 Uiso 1 1 calc R U
H13B H 0.597673 0.378138 0.782953 0.034 Uiso 1 1 calc R U
H13C H 0.597493 0.329934 0.858365 0.034 Uiso 1 1 calc R U
C14 C 0.96239(13) 0.23082(14) 1.07844(10) 0.0189(4) Uani 1 1 d . .
C15 C 0.92608(15) 0.20903(19) 1.14489(11) 0.0326(6) Uani 1 1 d . .
H15A H 0.977311 0.205634 1.188944 0.049 Uiso 1 1 calc R U
H15B H 0.893936 0.150539 1.137167 0.049 Uiso 1 1 calc R U
H15C H 0.883933 0.257083 1.150758 0.049 Uiso 1 1 calc R U
C16 C 1.03515(15) 0.16030(17) 1.07495(13) 0.0290(5) Uani 1 1 d . .
H16A H 1.061732 0.175568 1.034891 0.044 Uiso 1 1 calc R U
H16B H 1.007144 0.099792 1.066562 0.044 Uiso 1 1 calc R U
H16C H 1.083155 0.160370 1.121168 0.044 Uiso 1 1 calc R U
C17 C 1.00606(18) 0.32456(17) 1.08811(15) 0.0426(7) Uani 1 1 d . .
H17A H 1.028874 0.338728 1.045840 0.064 Uiso 1 1 calc R U
H17B H 1.056892 0.325364 1.132537 0.064 Uiso 1 1 calc R U
H17C H 0.960592 0.370073 1.092185 0.064 Uiso 1 1 calc R U
C18 C 0.84556(12) 0.67806(12) 0.12717(9) 0.0115(3) Uani 1 1 d . .
C19 C 0.85423(12) 0.77625(12) 0.11806(10) 0.0129(4) Uani 1 1 d . .
C20 C 0.78163(12) 0.80101(13) 0.05545(10) 0.0143(4) Uani 1 1 d . .
H20 H 0.769600 0.861315 0.037398 0.017 Uiso 1 1 calc R U
C21 C 0.73016(12) 0.72334(13) 0.02406(10) 0.0130(4) Uani 1 1 d . .
C22 C 0.76900(12) 0.64886(13) 0.06940(9) 0.0124(4) Uani 1 1 d . .
H22 H 0.747271 0.588007 0.062438 0.015 Uiso 1 1 calc R U
C23 C 0.90757(13) 0.60607(13) 0.17403(10) 0.0148(4) Uani 1 1 d . .
C24 C 0.85268(14) 0.52126(14) 0.18407(12) 0.0221(4) Uani 1 1 d . .
H24A H 0.806719 0.538485 0.209166 0.033 Uiso 1 1 calc R U
H24B H 0.894063 0.475902 0.213262 0.033 Uiso 1 1 calc R U
H24C H 0.822337 0.495439 0.136182 0.033 Uiso 1 1 calc R U
C25 C 0.96024(14) 0.63651(14) 0.25085(11) 0.0210(4) Uani 1 1 d . .
H25A H 1.001688 0.686322 0.247307 0.031 Uiso 1 1 calc R U
H25B H 0.995625 0.585202 0.276944 0.031 Uiso 1 1 calc R U
H25C H 0.917102 0.657494 0.277453 0.031 Uiso 1 1 calc R U
C26 C 0.97474(14) 0.57631(14) 0.13016(11) 0.0199(4) Uani 1 1 d . .
H26A H 0.940506 0.549784 0.083546 0.030 Uiso 1 1 calc R U
H26B H 1.017197 0.530929 0.158176 0.030 Uiso 1 1 calc R U
H26C H 1.009077 0.629363 0.120933 0.030 Uiso 1 1 calc R U
C27 C 0.92713(13) 0.84652(13) 0.15585(11) 0.0168(4) Uani 1 1 d . .
C28 C 0.93367(15) 0.86451(15) 0.23667(12) 0.0246(5) Uani 1 1 d . .
H28A H 0.879350 0.897780 0.240594 0.037 Uiso 1 1 calc R U
H28B H 0.988289 0.900821 0.258323 0.037 Uiso 1 1 calc R U
H28C H 0.937523 0.806404 0.262630 0.037 Uiso 1 1 calc R U
C29 C 1.02080(13) 0.81623(14) 0.14736(11) 0.0195(4) Uani 1 1 d . .
H29A H 1.064543 0.866339 0.161423 0.029 Uiso 1 1 calc R U
H29B H 1.014813 0.799549 0.096395 0.029 Uiso 1 1 calc R U
H29C H 1.042558 0.763564 0.178854 0.029 Uiso 1 1 calc R U
C30 C 0.90632(15) 0.93896(14) 0.11664(13) 0.0268(5) Uani 1 1 d . .
H30A H 0.845718 0.959853 0.118251 0.040 Uiso 1 1 calc R U
H30B H 0.907697 0.932218 0.065683 0.040 Uiso 1 1 calc R U
H30C H 0.952323 0.983611 0.141033 0.040 Uiso 1 1 calc R U
C31 C 0.65798(13) 0.71892(14) -0.04843(10) 0.0179(4) Uani 1 1 d . .
C32 C 0.59385(14) 0.80176(16) -0.06066(12) 0.0256(5) Uani 1 1 d . .
H32A H 0.554223 0.798024 -0.027781 0.038 Uiso 1 1 calc R U
H32B H 0.556314 0.802327 -0.111386 0.038 Uiso 1 1 calc R U
H32C H 0.630134 0.857728 -0.050602 0.038 Uiso 1 1 calc R U
C33 C 0.60253(14) 0.63095(15) -0.05532(11) 0.0216(4) Uani 1 1 d . .
H33A H 0.643422 0.578532 -0.051320 0.032 Uiso 1 1 calc R U
H33B H 0.556888 0.629625 -0.102804 0.032 Uiso 1 1 calc R U
H33C H 0.571733 0.628341 -0.016258 0.032 Uiso 1 1 calc R U
C34 C 0.71106(15) 0.71913(18) -0.10713(11) 0.0280(5) Uani 1 1 d . .
H34A H 0.745233 0.776186 -0.104202 0.042 Uiso 1 1 calc R U
H34B H 0.668017 0.713663 -0.155610 0.042 Uiso 1 1 calc R U
H34C H 0.753609 0.667671 -0.098829 0.042 Uiso 1 1 calc R U
C35 C 0.62171(13) 0.67179(13) 0.16495(11) 0.0167(4) Uani 1 1 d . .
C36 C 0.69527(14) 0.69278(15) 0.22605(11) 0.0208(4) Uani 1 1 d . .
H36 H 0.722566 0.645638 0.258886 0.025 Uiso 1 1 calc R U
C37 C 0.72885(15) 0.78225(15) 0.23915(11) 0.0232(5) Uani 1 1 d . .
H37 H 0.777871 0.795275 0.280815 0.028 Uiso 1 1 calc R U
C38 C 0.68957(14) 0.85230(15) 0.19036(12) 0.0228(4) Uani 1 1 d . .
H38 H 0.712473 0.912628 0.198779 0.027 Uiso 1 1 calc R U
C39 C 0.61671(13) 0.83310(14) 0.12937(11) 0.0199(4) Uani 1 1 d . .
H39 H 0.590123 0.880356 0.096393 0.024 Uiso 1 1 calc R U
C40 C 0.58290(13) 0.74346(13) 0.11702(11) 0.0166(4) Uani 1 1 d . .
H40 H 0.533146 0.731014 0.075746 0.020 Uiso 1 1 calc R U
C41 C 0.58656(15) 0.57622(14) 0.15080(12) 0.0233(4) Uani 1 1 d . .
H41A H 0.549865 0.561082 0.184357 0.035 Uiso 1 1 calc R U
H41B H 0.638146 0.533982 0.158453 0.035 Uiso 1 1 calc R U
H41C H 0.548723 0.571171 0.100341 0.035 Uiso 1 1 calc R U

loop_
_atom_site_aniso_label
_atom_site_aniso_U_11
_atom_site_aniso_U_22
_atom_site_aniso_U_33
_atom_site_aniso_U_23
_atom_site_aniso_U_13
_atom_site_aniso_U_12
I1 0.02532(7) 0.01952(7) 0.01984(7) 0.00260(5) 0.01093(5) -0.00060(5)
I2 0.01884(7) 0.01770(7) 0.02208(7) -0.00285(5) 0.00862(5) 0.00278(5)
Fe1 0.01419(13) 0.01695(14) 0.01358(13) -0.00068(10) 0.00532(11) 0.00092(10)
Fe2 0.01181(13) 0.01313(13) 0.01134(12) 0.00042(10) 0.00537(10) 0.00159(10)
C1 0.0127(9) 0.0163(9) 0.0121(8) -0.0011(7) 0.0048(7) 0.0012(7)
C2 0.0121(9) 0.0164(9) 0.0111(8) -0.0002(7) 0.0048(7) 0.0014(7)
C3 0.0146(9) 0.0133(9) 0.0134(9) -0.0002(7) 0.0051(7) -0.0004(7)
C4 0.0110(9) 0.0183(10) 0.0124(8) -0.0010(7) 0.0036(7) 0.0013(7)
C5 0.0136(9) 0.0153(9) 0.0137(9) 0.0010(7) 0.0048(7) 0.0031(7)
C6 0.0170(9) 0.0190(10) 0.0137(9) -0.0034(7) 0.0033(7) -0.0019(8)
C7 0.0253(11) 0.0248(11) 0.0154(9) -0.0066(8) 0.0061(8) -0.0024(9)
C8 0.0324(12) 0.0156(10) 0.0248(11) -0.0047(8) 0.0077(9) -0.0023(9)
C9 0.0197(10) 0.0272(11) 0.0225(10) -0.0066(9) 0.0052(8) -0.0057(9)
C10 0.0170(9) 0.0174(10) 0.0129(9) 0.0032(7) 0.0044(7) 0.0039(7)
C11 0.0248(11) 0.0255(11) 0.0144(9) 0.0044(8) 0.0076(8) 0.0031(9)
C12 0.0303(12) 0.0175(10) 0.0200(10) 0.0040(8) 0.0084(9) 0.0055(9)
C13 0.0170(10) 0.0280(12) 0.0214(10) 0.0047(9) 0.0026(8) 0.0064(8)
C14 0.0149(9) 0.0248(11) 0.0149(9) 0.0001(8) 0.0003(8) 0.0020(8)
C15 0.0212(11) 0.0598(17) 0.0142(10) 0.0019(10) 0.0002(9) 0.0035(11)
C16 0.0189(11) 0.0366(13) 0.0271(12) 0.0026(10) -0.0014(9) 0.0067(9)
C17 0.0391(15) 0.0301(14) 0.0410(15) 0.0014(11) -0.0199(12) -0.0090(11)
C18 0.0111(8) 0.0140(9) 0.0111(8) 0.0005(7) 0.0058(7) 0.0032(7)
C19 0.0127(9) 0.0138(9) 0.0138(9) 0.0005(7) 0.0063(7) 0.0011(7)
C20 0.0131(9) 0.0153(9) 0.0160(9) 0.0053(7) 0.0066(7) 0.0029(7)
C21 0.0116(9) 0.0189(10) 0.0104(8) 0.0015(7) 0.0062(7) 0.0019(7)
C22 0.0128(9) 0.0150(9) 0.0108(8) -0.0014(7) 0.0054(7) 0.0014(7)
C23 0.0147(9) 0.0137(9) 0.0146(9) 0.0021(7) 0.0015(7) 0.0019(7)
C24 0.0195(10) 0.0171(10) 0.0274(11) 0.0089(8) 0.0021(8) 0.0022(8)
C25 0.0220(10) 0.0215(11) 0.0171(10) 0.0047(8) 0.0011(8) 0.0023(8)
C26 0.0177(10) 0.0175(10) 0.0243(10) -0.0006(8) 0.0053(8) 0.0050(8)
C27 0.0148(9) 0.0135(9) 0.0217(10) -0.0015(7) 0.0042(8) -0.0006(7)
C28 0.0215(11) 0.0252(11) 0.0270(11) -0.0130(9) 0.0062(9) -0.0038(9)
C29 0.0143(9) 0.0195(10) 0.0247(10) -0.0011(8) 0.0054(8) -0.0008(8)
C30 0.0214(11) 0.0141(10) 0.0422(13) 0.0024(9) 0.0041(10) -0.0028(8)
C31 0.0148(9) 0.0266(11) 0.0115(9) 0.0039(8) 0.0022(7) 0.0009(8)
C32 0.0197(10) 0.0329(12) 0.0205(10) 0.0092(9) -0.0011(8) 0.0049(9)
C33 0.0169(10) 0.0301(12) 0.0161(10) -0.0021(8) 0.0015(8) -0.0015(8)
C34 0.0230(11) 0.0498(15) 0.0115(9) 0.0022(9) 0.0052(8) -0.0016(10)
C35 0.0163(9) 0.0190(10) 0.0201(10) 0.0012(8) 0.0138(8) 0.0011(8)
C36 0.0223(10) 0.0298(12) 0.0145(9) 0.0036(8) 0.0120(8) 0.0041(9)
C37 0.0233(11) 0.0353(13) 0.0146(10) -0.0076(8) 0.0111(8) -0.0022(9)
C38 0.0240(11) 0.0203(11) 0.0307(11) -0.0106(9) 0.0186(9) -0.0016(8)
C39 0.0178(10) 0.0176(10) 0.0286(11) 0.0011(8) 0.0140(9) 0.0050(8)
C40 0.0125(9) 0.0202(10) 0.0203(10) 0.0011(8) 0.0096(8) 0.0029(7)
C41 0.0230(11) 0.0182(10) 0.0331(12) 0.0044(9) 0.0150(9) 0.0012(8)

loop_
_atom_type_symbol
_atom_type_description
_atom_type_scat_dispersion_real
_atom_type_scat_dispersion_imag
_atom_type_scat_source
C C 0.0033 0.0016 'International Tables Vol C Tables 4.2.6.8 and 6.1.1.4'
H H 0.0000 0.0000 'International Tables Vol C Tables 4.2.6.8 and 6.1.1.4'
I I -0.4742 1.8119 'International Tables Vol C Tables 4.2.6.8 and 6.1.1.4'
Fe Fe 0.3463 0.8444 'International Tables Vol C Tables 4.2.6.8 and 6.1.1.4'

loop_
_geom_angle_atom_site_label_1
_geom_angle_atom_site_label_2
_geom_angle_atom_site_label_3
_geom_angle
C5 Fe1 C1 36.91(6)
C5 Fe1 C4 36.26(7)
C1 Fe1 C4 61.07(6)
C5 Fe1 C3 58.24(7)
C1 Fe1 C3 58.74(6)
C4 Fe1 C3 34.84(6)
C5 Fe1 C2 59.32(6)
C1 Fe1 C2 35.71(6)
C4 Fe1 C2 59.10(6)
C3 Fe1 C2 34.37(6)
C5 Fe1 I2 157.57(5)
C1 Fe1 I2 136.33(5)
C4 Fe1 I2 123.48(5)
C3 Fe1 I2 99.48(5)
C2 Fe1 I2 104.48(4)
C5 Fe1 I1 99.10(5)
C1 Fe1 I1 111.02(5)
C4 Fe1 I1 120.21(5)
C3 Fe1 I1 154.76(5)
C2 Fe1 I1 145.85(5)
I2 Fe1 I1 102.104(10)
C20 Fe2 C22 66.83(7)
C20 Fe2 C21 40.08(7)
C22 Fe2 C21 40.00(7)
C20 Fe2 C39 102.05(8)
C22 Fe2 C39 142.19(8)
C21 Fe2 C39 107.99(8)
C20 Fe2 C38 106.47(8)
C22 Fe2 C38 173.02(8)
C21 Fe2 C38 135.68(8)
C39 Fe2 C38 39.09(8)
C20 Fe2 C18 67.68(7)
C22 Fe2 C18 40.36(7)
C21 Fe2 C18 68.17(7)
C39 Fe2 C18 168.31(8)
C38 Fe2 C18 136.38(8)
C20 Fe2 C40 121.43(7)
C22 Fe2 C40 113.88(8)
C21 Fe2 C40 100.37(7)
C39 Fe2 C40 39.32(8)
C38 Fe2 C40 70.89(8)
C18 Fe2 C40 150.72(7)
C20 Fe2 C36 166.99(8)
C22 Fe2 C36 115.17(8)
C21 Fe2 C36 148.92(8)
C39 Fe2 C36 83.94(8)
C38 Fe2 C36 70.88(8)
C18 Fe2 C36 105.01(7)
C40 Fe2 C36 70.36(8)
C20 Fe2 C37 131.92(8)
C22 Fe2 C37 144.15(8)
C21 Fe2 C37 171.94(8)
C39 Fe2 C37 70.77(8)
C38 Fe2 C37 39.13(9)
C18 Fe2 C37 111.38(8)
C40 Fe2 C37 83.69(8)
C36 Fe2 C37 39.07(8)
C20 Fe2 C19 40.33(7)
C22 Fe2 C19 67.74(7)
C21 Fe2 C19 68.22(7)
C39 Fe2 C19 127.73(8)
C38 Fe2 C19 106.02(8)
C18 Fe2 C19 40.69(7)
C40 Fe2 C19 160.99(7)
C36 Fe2 C19 127.25(8)
C37 Fe2 C19 105.92(8)
C20 Fe2 C35 153.88(8)
C22 Fe2 C35 102.35(7)
C21 Fe2 C35 116.46(7)
C39 Fe2 C35 71.35(8)
C38 Fe2 C35 84.56(8)
C18 Fe2 C35 120.33(7)
C40 Fe2 C35 39.08(7)
C36 Fe2 C35 39.03(8)
C37 Fe2 C35 71.02(8)
C19 Fe2 C35 159.49(7)
C5 C1 C2 105.90(16)
C5 C1 C6 120.91(17)
C2 C1 C6 133.14(17)
C5 C1 Fe1 68.66(10)
C2 C1 Fe1 76.44(10)
C6 C1 Fe1 121.01(12)
C3 C2 C1 106.69(16)
C3 C2 C10 119.68(16)
C1 C2 C10 133.48(17)
C3 C2 Fe1 71.88(10)
C1 C2 Fe1 67.85(10)
C10 C2 Fe1 128.68(12)
C4 C3 C2 110.93(17)
C4 C3 Fe1 69.30(10)
C2 C3 Fe1 73.75(10)
C3 C4 C5 105.86(16)
C3 C4 C14 126.89(17)
C5 C4 C14 127.22(17)
C3 C4 Fe1 75.86(11)
C5 C4 Fe1 68.72(10)
C14 C4 Fe1 121.65(12)
C4 C5 C1 110.62(17)
C4 C5 Fe1 75.01(11)
C1 C5 Fe1 74.43(10)
C7 C6 C8 106.52(16)
C7 C6 C9 108.81(16)
C8 C6 C9 106.10(17)
C7 C6 C1 112.55(16)
C8 C6 C1 109.63(16)
C9 C6 C1 112.86(16)
C13 C10 C12 106.64(16)
C13 C10 C2 113.75(16)
C12 C10 C2 110.57(15)
C13 C10 C11 109.18(16)
C12 C10 C11 106.03(16)
C2 C10 C11 110.33(15)
C17 C14 C4 110.38(17)
C17 C14 C16 108.74(19)
C4 C14 C16 110.22(16)
C17 C14 C15 109.3(2)
C4 C14 C15 109.66(16)
C16 C14 C15 108.52(18)
C22 C18 C19 106.54(15)
C22 C18 C23 118.98(16)
C19 C18 C23 133.47(16)
C22 C18 Fe2 68.28(10)
C19 C18 Fe2 69.96(10)
C23 C18 Fe2 134.71(12)
C20 C19 C18 105.91(16)
C20 C19 C27 120.83(16)
C18 C19 C27 132.89(16)
C20 C19 Fe2 67.84(10)
C18 C19 Fe2 69.34(10)
C27 C19 Fe2 132.16(13)
C21 C20 C19 111.03(16)
C21 C20 Fe2 71.34(10)
C19 C20 Fe2 71.83(10)
C22 C21 C20 105.75(16)
C22 C21 C31 126.93(17)
C20 C21 C31 126.80(17)
C22 C21 Fe2 68.75(10)
C20 C21 Fe2 68.58(10)
C31 C21 Fe2 133.35(13)
C21 C22 C18 110.73(16)
C21 C22 Fe2 71.25(10)
C18 C22 Fe2 71.37(10)
C25 C23 C18 115.79(16)
C25 C23 C24 106.24(16)
C18 C23 C24 111.15(15)
C25 C23 C26 110.21(16)
C18 C23 C26 105.89(15)
C24 C23 C26 107.30(16)
C28 C27 C30 106.39(17)
C28 C27 C29 109.98(16)
C30 C27 C29 106.19(16)
C28 C27 C19 115.19(16)
C30 C27 C19 109.62(16)
C29 C27 C19 109.06(15)
C21 C31 C33 111.22(16)
C21 C31 C32 112.24(17)
C33 C31 C32 110.05(17)
C21 C31 C34 105.43(16)
C33 C31 C34 108.87(17)
C32 C31 C34 108.85(17)
C36 C35 C40 117.93(18)
C36 C35 C41 121.10(18)
C40 C35 C41 120.96(18)
C36 C35 Fe2 69.66(11)
C40 C35 Fe2 69.46(11)
C41 C35 Fe2 132.01(14)
C37 C36 C35 121.23(19)
C37 C36 Fe2 70.52(11)
C35 C36 Fe2 71.31(11)
C38 C37 C36 119.8(2)
C38 C37 Fe2 69.99(11)
C36 C37 Fe2 70.41(11)
C39 C38 C37 120.0(2)
C39 C38 Fe2 70.36(11)
C37 C38 Fe2 70.89(12)
C38 C39 C40 119.86(19)
C38 C39 Fe2 70.55(11)
C40 C39 Fe2 70.65(11)
C39 C40 C35 121.18(19)
C39 C40 Fe2 70.03(11)
C35 C40 Fe2 71.46(11)

loop_
_geom_bond_atom_site_label_1
_geom_bond_atom_site_label_2
_geom_bond_distance
I1 Fe1 2.7027(3)
I2 Fe1 2.6168(3)
Fe1 C5 2.2283(18)
Fe1 C1 2.3045(18)
Fe1 C4 2.3100(18)
Fe1 C3 2.3946(18)
Fe1 C2 2.4188(18)
Fe2 C20 2.0548(18)
Fe2 C22 2.0584(18)
Fe2 C21 2.0913(17)
Fe2 C39 2.0919(19)
Fe2 C38 2.094(2)
Fe2 C18 2.0996(17)
Fe2 C40 2.1000(19)
Fe2 C36 2.1046(19)
Fe2 C37 2.1061(19)
Fe2 C19 2.1081(18)
Fe2 C35 2.1262(19)
C1 C5 1.437(3)
C1 C2 1.452(3)
C1 C6 1.547(3)
C2 C3 1.422(3)
C2 C10 1.541(3)
C3 C4 1.411(3)
C4 C5 1.415(3)
C4 C14 1.526(3)
C6 C7 1.538(3)
C6 C8 1.541(3)
C6 C9 1.546(3)
C10 C13 1.529(3)
C10 C12 1.541(3)
C10 C11 1.544(3)
C14 C17 1.518(3)
C14 C16 1.530(3)
C14 C15 1.543(3)
C18 C22 1.435(3)
C18 C19 1.463(3)
C18 C23 1.533(2)
C19 C20 1.436(3)
C19 C27 1.544(3)
C20 C21 1.421(3)
C21 C22 1.420(3)
C21 C31 1.515(3)
C23 C25 1.532(3)
C23 C24 1.540(3)
C23 C26 1.546(3)
C27 C28 1.536(3)
C27 C30 1.541(3)
C27 C29 1.542(3)
C31 C33 1.530(3)
C31 C32 1.538(3)
C31 C34 1.544(3)
C35 C36 1.413(3)
C35 C40 1.414(3)
C35 C41 1.501(3)
C36 C37 1.408(3)
C37 C38 1.407(3)
C38 C39 1.401(3)
C39 C40 1.410(3)

loop_
_geom_torsion_atom_site_label_1
_geom_torsion_atom_site_label_2
_geom_torsion_atom_site_label_3
_geom_torsion_atom_site_label_4
_geom_torsion
C5 C1 C2 C3 -0.94(19)
C6 C1 C2 C3 -178.18(18)
Fe1 C1 C2 C3 61.81(12)
C5 C1 C2 C10 174.30(18)
C6 C1 C2 C10 -2.9(3)
Fe1 C1 C2 C10 -123.0(2)
C5 C1 C2 Fe1 -62.75(12)
C6 C1 C2 Fe1 120.0(2)
C1 C2 C3 C4 0.4(2)
C10 C2 C3 C4 -175.60(16)
Fe1 C2 C3 C4 59.62(13)
C1 C2 C3 Fe1 -59.19(12)
C10 C2 C3 Fe1 124.78(16)
C2 C3 C4 C5 0.3(2)
Fe1 C3 C4 C5 62.57(12)
C2 C3 C4 C14 178.53(17)
Fe1 C3 C4 C14 -119.17(19)
C2 C3 C4 Fe1 -62.30(13)
C3 C4 C5 C1 -0.9(2)
C14 C4 C5 C1 -179.14(17)
Fe1 C4 C5 C1 66.57(13)
C3 C4 C5 Fe1 -67.47(13)
C14 C4 C5 Fe1 114.29(18)
C2 C1 C5 C4 1.2(2)
C6 C1 C5 C4 178.81(16)
Fe1 C1 C5 C4 -66.94(13)
C2 C1 C5 Fe1 68.10(12)
C6 C1 C5 Fe1 -114.25(16)
C5 C1 C6 C7 -125.85(19)
C2 C1 C6 C7 51.0(3)
Fe1 C1 C6 C7 151.90(14)
C5 C1 C6 C8 -7.5(2)
C2 C1 C6 C8 169.40(19)
Fe1 C1 C6 C8 -89.75(17)
C5 C1 C6 C9 110.5(2)
C2 C1 C6 C9 -72.6(3)
Fe1 C1 C6 C9 28.3(2)
C3 C2 C10 C13 -138.16(18)
C1 C2 C10 C13 47.1(3)
Fe1 C2 C10 C13 -48.3(2)
C3 C2 C10 C12 -18.2(2)
C1 C2 C10 C12 167.03(19)
Fe1 C2 C10 C12 71.7(2)
C3 C2 C10 C11 98.8(2)
C1 C2 C10 C11 -76.0(3)
Fe1 C2 C10 C11 -171.37(13)
C3 C4 C14 C17 -10.0(3)
C5 C4 C14 C17 167.9(2)
Fe1 C4 C14 C17 -105.95(19)
C3 C4 C14 C16 -130.1(2)
C5 C4 C14 C16 47.8(3)
Fe1 C4 C14 C16 133.91(15)
C3 C4 C14 C15 110.5(2)
C5 C4 C14 C15 -71.6(3)
Fe1 C4 C14 C15 14.5(2)
C22 C18 C19 C20 0.50(19)
C23 C18 C19 C20 168.46(18)
Fe2 C18 C19 C20 -58.22(12)
C22 C18 C19 C27 -172.32(18)
C23 C18 C19 C27 -4.4(3)
Fe2 C18 C19 C27 129.0(2)
C22 C18 C19 Fe2 58.72(12)
C23 C18 C19 Fe2 -133.3(2)
C18 C19 C20 C21 -1.7(2)
C27 C19 C20 C21 172.20(16)
Fe2 C19 C20 C21 -60.87(13)
C18 C19 C20 Fe2 59.19(12)
C27 C19 C20 Fe2 -126.93(16)
C19 C20 C21 C22 2.2(2)
Fe2 C20 C21 C22 -58.99(12)
C19 C20 C21 C31 -169.98(17)
Fe2 C20 C21 C31 128.86(18)
C19 C20 C21 Fe2 61.16(13)
C20 C21 C22 C18 -1.8(2)
C31 C21 C22 C18 170.31(17)
Fe2 C21 C22 C18 -60.71(12)
C20 C21 C22 Fe2 58.88(12)
C31 C21 C22 Fe2 -128.99(18)
C19 C18 C22 C21 0.8(2)
C23 C18 C22 C21 -169.20(15)
Fe2 C18 C22 C21 60.63(12)
C19 C18 C22 Fe2 -59.80(12)
C23 C18 C22 Fe2 130.16(15)
C22 C18 C23 C25 -155.24(17)
C19 C18 C23 C25 38.0(3)
Fe2 C18 C23 C25 -67.9(2)
C22 C18 C23 C24 -33.9(2)
C19 C18 C23 C24 159.32(19)
Fe2 C18 C23 C24 53.4(2)
C22 C18 C23 C26 82.32(19)
C19 C18 C23 C26 -84.5(2)
Fe2 C18 C23 C26 169.62(15)
C20 C19 C27 C28 120.66(19)
C18 C19 C27 C28 -67.4(3)
Fe2 C19 C27 C28 33.7(3)
C20 C19 C27 C30 0.7(2)
C18 C19 C27 C30 172.69(19)
Fe2 C19 C27 C30 -86.3(2)
C20 C19 C27 C29 -115.14(19)
C18 C19 C27 C29 56.8(3)
Fe2 C19 C27 C29 157.85(14)
C22 C21 C31 C33 22.8(3)
C20 C21 C31 C33 -166.66(18)
Fe2 C21 C31 C33 -72.1(2)
C22 C21 C31 C32 146.60(18)
C20 C21 C31 C32 -42.9(3)
Fe2 C21 C31 C32 51.7(2)
C22 C21 C31 C34 -95.0(2)
C20 C21 C31 C34 75.5(2)
Fe2 C21 C31 C34 170.02(16)
C40 C35 C36 C37 0.2(3)
C41 C35 C36 C37 179.50(18)
Fe2 C35 C36 C37 51.92(16)
C40 C35 C36 Fe2 -51.67(15)
C41 C35 C36 Fe2 127.58(17)
C35 C36 C37 C38 -0.8(3)
Fe2 C36 C37 C38 51.52(17)
C35 C36 C37 Fe2 -52.27(16)
C36 C37 C38 C39 0.6(3)
Fe2 C37 C38 C39 52.34(16)
C36 C37 C38 Fe2 -51.71(17)
C37 C38 C39 C40 0.0(3)
Fe2 C38 C39 C40 52.56(16)
C37 C38 C39 Fe2 -52.59(17)
C38 C39 C40 C35 -0.5(3)
Fe2 C39 C40 C35 52.03(16)
C38 C39 C40 Fe2 -52.52(16)
C36 C35 C40 C39 0.4(3)
C41 C35 C40 C39 -178.88(17)
Fe2 C35 C40 C39 -51.39(16)
C36 C35 C40 Fe2 51.77(15)
C41 C35 C40 Fe2 -127.49(17)
